data_7717999
loop_
_publ_author_name
'Guo, Dianjun'
'He, Jinqiang'
'Yuan, Qingbing'
'Zhou, Shuangliu'
'Zhu, Xiancui'

_publ_section_title
;
 Synthesis of 2,3-dihydroquinazolinimines and 1,3-diiminoisoindolines
 catalyzed by rare earth metal alkyl complexes through tandem
 addition/cyclization of nitriles with amines.
;
_journal_issue 11
_journal_name_full 'Dalton transactions (Cambridge, England : 2003)'
_journal_page_first 4484
_journal_page_last 4492
_journal_paper_doi 10.1039/d5dt00106d
_journal_volume 54
_journal_year 2025
_chemical_formula_moiety 'C21 H19 N3'
_chemical_formula_sum 'C21 H19 N3'
_chemical_formula_weight 313.39
_space_group_crystal_system monoclinic
_space_group_IT_number 14
_space_group_name_Hall '-P 2ybc'
_space_group_name_H-M_alt 'P 1 21/c 1'
_atom_sites_solution_hydrogens geom
_atom_sites_solution_primary dual
_audit_block_doi 10.5517/ccdc.csd.cc2m3chm
_audit_creation_date 2023-12-29
_audit_creation_method
;
Olex2 1.5
(compiled 2023.08.24 svn.re1ec1418 for OlexSys, GUI svn.r6817)
;
_audit_update_record
;
2025-01-13 deposited with the CCDC.	2025-02-10 downloaded from the CCDC.
;
_cell_angle_alpha 90
_cell_angle_beta 105.772(4)
_cell_angle_gamma 90
_cell_formula_units_Z 4
_cell_length_a 10.4897(15)
_cell_length_b 14.543(2)
_cell_length_c 11.5681(14)
_cell_measurement_reflns_used 5248
_cell_measurement_temperature 293.15
_cell_measurement_theta_max 22.762
_cell_measurement_theta_min 2.801
_cell_volume 1698.3(4)
_computing_cell_refinement 'SAINT v8.37A (Bruker, 2015)'
_computing_data_reduction 'SAINT v8.37A (Bruker, 2015)'
_computing_molecular_graphics 'Olex2 1.5 (Dolomanov et al., 2009)'
_computing_publication_material 'Olex2 1.5 (Dolomanov et al., 2009)'
_computing_structure_refinement 'SHELXL 2018/3 (Sheldrick, 2015)'
_computing_structure_solution 'SHELXT 2018/2 (Sheldrick, 2018)'
_diffrn_ambient_temperature 293.15
_diffrn_detector 'Bruker APEX2 area detector'
_diffrn_detector_area_resol_mean 7.9
_diffrn_detector_type 'CCD area detector'
_diffrn_measured_fraction_theta_full 0.999
_diffrn_measured_fraction_theta_max 0.999
_diffrn_measurement_device 'three-circle diffractometer'
_diffrn_measurement_device_type 'Bruker APEX-II CCD'
_diffrn_measurement_method '\f and \w scans'
_diffrn_radiation_monochromator 'mirror optics'
_diffrn_radiation_probe x-ray
_diffrn_radiation_type MoK\a
_diffrn_radiation_wavelength 0.71073
_diffrn_reflns_av_R_equivalents 0.1617
_diffrn_reflns_av_unetI/netI 0.0453
_diffrn_reflns_Laue_measured_fraction_full 0.999
_diffrn_reflns_Laue_measured_fraction_max 0.999
_diffrn_reflns_limit_h_max 12
_diffrn_reflns_limit_h_min -12
_diffrn_reflns_limit_k_max 17
_diffrn_reflns_limit_k_min -17
_diffrn_reflns_limit_l_max 13
_diffrn_reflns_limit_l_min -13
_diffrn_reflns_number 58041
_diffrn_reflns_point_group_measured_fraction_full 0.999
_diffrn_reflns_point_group_measured_fraction_max 0.999
_diffrn_reflns_theta_full 24.999
_diffrn_reflns_theta_max 24.999
_diffrn_reflns_theta_min 2.715
_diffrn_source 'microfocus sealed X-ray tube'
_diffrn_source_current 30.0
_diffrn_source_power 1.5
_diffrn_source_type 'Incoatec I\ms'
_diffrn_source_voltage 50.0
_diffrn_standards_number 0
_exptl_absorpt_coefficient_mu 0.074
_exptl_absorpt_correction_T_max 0.7456
_exptl_absorpt_correction_T_min 0.6312
_exptl_absorpt_correction_type multi-scan
_exptl_absorpt_process_details
'SADABS-2016/2 (Bruker,2016/2) was used for absorption correction. wR2(int) was 0.0888 before and 0.0789 after correction. The Ratio of minimum to maximum transmission is 0.8466. The \l/2 correction factor is Not present.'
_exptl_crystal_colour colourless
_exptl_crystal_colour_primary colourless
_exptl_crystal_density_diffrn 1.226
_exptl_crystal_description block
_exptl_crystal_F_000 664
_refine_diff_density_max 0.350
_refine_diff_density_min -0.417
_refine_diff_density_rms 0.050
_refine_ls_extinction_coef 0.020(3)
_refine_ls_extinction_expression Fc^*^=kFc[1+0.001xFc^2^\l^3^/sin(2\q)]^-1/4^
_refine_ls_extinction_method 'SHELXL-2018/3 (Sheldrick 2018)'
_refine_ls_goodness_of_fit_ref 1.062
_refine_ls_hydrogen_treatment constr
_refine_ls_matrix_type full
_refine_ls_number_parameters 219
_refine_ls_number_reflns 2984
_refine_ls_number_restraints 0
_refine_ls_restrained_S_all 1.062
_refine_ls_R_factor_all 0.1157
_refine_ls_R_factor_gt 0.0684
_refine_ls_shift/su_max 0.001
_refine_ls_shift/su_mean 0.000
_refine_ls_structure_factor_coef Fsqd
_refine_ls_weighting_details 'w=1/[\s^2^(Fo^2^)+(0.0811P)^2^+1.4190P] where P=(Fo^2^+2Fc^2^)/3'
_refine_ls_weighting_scheme calc
_refine_ls_wR_factor_gt 0.1668
_refine_ls_wR_factor_ref 0.2017
_reflns_Friedel_coverage 0.000
_reflns_number_gt 1873
_reflns_number_total 2984
_reflns_threshold_expression 'I > 2\s(I)'
_cod_data_source_file d5dt00106d2.cif
_cod_data_source_block 4akb
_cod_depositor_comments 'Adding full bibliography for 7717994--7718001.cif.'
_cod_database_code 7717999
_shelx_shelxl_version_number 2018/3
_shelx_space_group_comment
;
The symmetry employed for this shelxl refinement is uniquely defined
by the following loop, which should always be used as a source of
symmetry information in preference to the above space-group names.
They are only intended as comments.
;
_olex2_refinement_description
;
1. Fixed Uiso
 At 1.2 times of:
  All C(H) groups, All N(H) groups
 At 1.5 times of:
  All C(H,H,H) groups
2.a Ternary CH refined with riding coordinates:
 C14(H14)
2.b Aromatic/amide H refined with riding coordinates:
 N2(H2), N3(H3), C9(H9), C5(H5), C12(H12), C20(H20), C1(H1), C16(H16), C3(H3A),
  C11(H11), C4(H4), C10(H10), C19(H19), C17(H17), C2(H2A)
2.c Idealised Me refined as rotating group:
 C21(H21A,H21B,H21C)
;
_olex2_submission_special_instructions 'No special instructions were received'

loop_
_space_group_symop_operation_xyz
'x, y, z'
'-x, y+1/2, -z+1/2'
'-x, -y, -z'
'x, -y-1/2, z-1/2'

loop_
_atom_site_label
_atom_site_type_symbol
_atom_site_fract_x
_atom_site_fract_y
_atom_site_fract_z
_atom_site_U_iso_or_equiv
_atom_site_adp_type
_atom_site_occupancy
_atom_site_site_symmetry_order
_atom_site_calc_flag
_atom_site_refinement_flags_posn
_atom_site_refinement_flags_adp
_atom_site_refinement_flags_occupancy
_atom_site_disorder_assembly
_atom_site_disorder_group
N1 N 0.3700(3) 0.39168(19) 1.1014(2) 0.0467(7) Uani 1 1 d . . . . .
N2 N 0.3008(3) 0.3691(2) 0.8922(2) 0.0498(8) Uani 1 1 d . . . . .
H2 H 0.233344 0.404626 0.883641 0.060 Uiso 1 1 calc R U . . .
N3 N 0.3554(3) 0.23333(19) 0.8081(2) 0.0474(7) Uani 1 1 d . . . . .
H3 H 0.314926 0.191975 0.758419 0.057 Uiso 1 1 calc R U . . .
C7 C 0.3775(3) 0.3498(2) 1.0047(3) 0.0419(8) Uani 1 1 d . . . . .
C6 C 0.2832(3) 0.4677(2) 1.0912(3) 0.0446(8) Uani 1 1 d . . . . .
C8 C 0.4659(3) 0.2701(2) 1.0125(3) 0.0430(8) Uani 1 1 d . . . . .
C13 C 0.4484(3) 0.2112(2) 0.9139(3) 0.0428(8) Uani 1 1 d . . . . .
C15 C 0.2166(4) 0.3464(2) 0.6758(3) 0.0474(9) Uani 1 1 d . . . . .
C9 C 0.5593(3) 0.2477(3) 1.1201(3) 0.0512(9) Uani 1 1 d . . . . .
H9 H 0.573177 0.287381 1.185378 0.061 Uiso 1 1 calc R U . . .
C14 C 0.3302(4) 0.3309(2) 0.7858(3) 0.0489(9) Uani 1 1 d . . . . .
H14 H 0.409960 0.360429 0.774475 0.059 Uiso 1 1 calc R U . . .
C5 C 0.1788(4) 0.4626(3) 1.1434(3) 0.0536(9) Uani 1 1 d . . . . .
H5 H 0.165336 0.409141 1.182698 0.064 Uiso 1 1 calc R U . . .
C12 C 0.5212(4) 0.1297(3) 0.9254(3) 0.0546(10) Uani 1 1 d . . . . .
H12 H 0.509147 0.089888 0.860474 0.066 Uiso 1 1 calc R U . . .
C20 C 0.0883(4) 0.3242(3) 0.6730(3) 0.0580(10) Uani 1 1 d . . . . .
H20 H 0.070364 0.299129 0.740845 0.070 Uiso 1 1 calc R U . . .
C1 C 0.3036(4) 0.5492(3) 1.0372(3) 0.0575(10) Uani 1 1 d . . . . .
H1 H 0.374613 0.554440 1.003922 0.069 Uiso 1 1 calc R U . . .
C18 C 0.0100(4) 0.3732(3) 0.4667(3) 0.0552(10) Uani 1 1 d . . . . .
C16 C 0.2407(4) 0.3811(3) 0.5736(3) 0.0550(10) Uani 1 1 d . . . . .
H16 H 0.326821 0.396273 0.573571 0.066 Uiso 1 1 calc R U . . .
C3 C 0.1132(4) 0.6168(3) 1.0813(3) 0.0607(10) Uani 1 1 d . . . . .
H3A H 0.055346 0.666010 1.076469 0.073 Uiso 1 1 calc R U . . .
C11 C 0.6105(4) 0.1086(3) 1.0325(4) 0.0624(11) Uani 1 1 d . . . . .
H11 H 0.658022 0.053927 1.039872 0.075 Uiso 1 1 calc R U . . .
C4 C 0.0946(4) 0.5370(3) 1.1371(4) 0.0632(11) Uani 1 1 d . . . . .
H4 H 0.024269 0.532602 1.171361 0.076 Uiso 1 1 calc R U . . .
C10 C 0.6310(4) 0.1673(3) 1.1300(3) 0.0597(10) Uani 1 1 d . . . . .
H10 H 0.692834 0.152634 1.201926 0.072 Uiso 1 1 calc R U . . .
C19 C -0.0150(4) 0.3387(3) 0.5700(3) 0.0613(10) Uani 1 1 d . . . . .
H19 H -0.101451 0.325071 0.570501 0.074 Uiso 1 1 calc R U . . .
C17 C 0.1392(4) 0.3938(3) 0.4712(3) 0.0594(10) Uani 1 1 d . . . . .
H17 H 0.158331 0.416957 0.402909 0.071 Uiso 1 1 calc R U . . .
C2 C 0.2188(4) 0.6232(3) 1.0322(4) 0.0654(11) Uani 1 1 d . . . . .
H2A H 0.233348 0.677614 0.995488 0.079 Uiso 1 1 calc R U . . .
C21 C -0.1009(4) 0.3875(3) 0.3529(4) 0.0834(14) Uani 1 1 d . . . . .
H21A H -0.175655 0.350374 0.355803 0.125 Uiso 1 1 calc R U . . .
H21B H -0.071015 0.370192 0.284609 0.125 Uiso 1 1 calc R U . . .
H21C H -0.126381 0.451137 0.346294 0.125 Uiso 1 1 calc R U . . .

loop_
_atom_site_aniso_label
_atom_site_aniso_U_11
_atom_site_aniso_U_22
_atom_site_aniso_U_33
_atom_site_aniso_U_23
_atom_site_aniso_U_13
_atom_site_aniso_U_12
N1 0.0545(18) 0.0511(17) 0.0354(15) -0.0025(12) 0.0137(13) 0.0033(14)
N2 0.0587(19) 0.0557(18) 0.0332(15) -0.0028(13) 0.0095(13) 0.0155(15)
N3 0.0568(18) 0.0449(17) 0.0388(15) -0.0054(12) 0.0100(13) 0.0023(14)
C7 0.0439(19) 0.049(2) 0.0331(17) 0.0025(14) 0.0106(14) -0.0004(16)
C6 0.054(2) 0.048(2) 0.0305(16) -0.0057(14) 0.0080(15) 0.0010(16)
C8 0.0435(19) 0.052(2) 0.0358(17) 0.0039(14) 0.0140(14) 0.0006(16)
C13 0.0435(19) 0.050(2) 0.0372(17) 0.0034(15) 0.0149(15) 0.0017(16)
C15 0.056(2) 0.048(2) 0.0377(18) -0.0047(15) 0.0117(16) 0.0073(17)
C9 0.047(2) 0.063(2) 0.0424(19) 0.0029(17) 0.0114(16) 0.0037(18)
C14 0.054(2) 0.056(2) 0.0375(18) -0.0027(15) 0.0129(15) 0.0045(17)
C5 0.059(2) 0.058(2) 0.045(2) 0.0011(17) 0.0180(17) 0.0017(19)
C12 0.061(2) 0.054(2) 0.051(2) -0.0006(17) 0.0196(18) 0.0122(19)
C20 0.070(3) 0.066(2) 0.042(2) 0.0050(17) 0.0211(19) -0.001(2)
C1 0.068(3) 0.054(2) 0.056(2) 0.0000(18) 0.0264(19) 0.0010(19)
C18 0.062(2) 0.053(2) 0.044(2) -0.0025(16) 0.0036(17) 0.0046(19)
C16 0.054(2) 0.067(3) 0.045(2) 0.0039(17) 0.0141(17) 0.0077(19)
C3 0.067(3) 0.053(2) 0.060(2) -0.0041(19) 0.014(2) 0.015(2)
C11 0.063(3) 0.062(2) 0.064(2) 0.012(2) 0.019(2) 0.023(2)
C4 0.058(2) 0.073(3) 0.062(2) -0.003(2) 0.0212(19) 0.007(2)
C10 0.053(2) 0.076(3) 0.047(2) 0.0111(19) 0.0101(17) 0.015(2)
C19 0.052(2) 0.068(3) 0.064(2) -0.008(2) 0.0157(19) -0.003(2)
C17 0.068(3) 0.070(3) 0.042(2) 0.0081(18) 0.0162(18) 0.005(2)
C2 0.081(3) 0.053(2) 0.067(3) 0.0034(19) 0.028(2) 0.001(2)
C21 0.077(3) 0.095(4) 0.060(3) 0.000(2) -0.012(2) 0.014(3)

loop_
_atom_type_symbol
_atom_type_description
_atom_type_scat_dispersion_real
_atom_type_scat_dispersion_imag
_atom_type_scat_source
C C 0.0033 0.0016 'International Tables Vol C Tables 4.2.6.8 and 6.1.1.4'
H H 0.0000 0.0000 'International Tables Vol C Tables 4.2.6.8 and 6.1.1.4'
N N 0.0061 0.0033 'International Tables Vol C Tables 4.2.6.8 and 6.1.1.4'

loop_
_geom_angle_atom_site_label_1
_geom_angle_atom_site_label_2
_geom_angle_atom_site_label_3
_geom_angle
_geom_angle_site_symmetry_1
_geom_angle_site_symmetry_3
_geom_angle_publ_flag
C7 N1 C6 118.9(3) . . ?
C7 N2 H2 119.2 . . ?
C7 N2 C14 121.6(3) . . ?
C14 N2 H2 119.2 . . ?
C13 N3 H3 122.1 . . ?
C13 N3 C14 115.8(3) . . ?
C14 N3 H3 122.1 . . ?
N1 C7 N2 124.8(3) . . ?
N1 C7 C8 120.2(3) . . ?
N2 C7 C8 114.8(3) . . ?
C5 C6 N1 119.1(3) . . ?
C1 C6 N1 122.1(3) . . ?
C1 C6 C5 118.7(3) . . ?
C13 C8 C7 119.4(3) . . ?
C9 C8 C7 121.0(3) . . ?
C9 C8 C13 119.3(3) . . ?
N3 C13 C8 119.0(3) . . ?
N3 C13 C12 121.3(3) . . ?
C12 C13 C8 119.6(3) . . ?
C20 C15 C14 122.0(3) . . ?
C16 C15 C14 119.7(3) . . ?
C16 C15 C20 118.3(3) . . ?
C8 C9 H9 119.8 . . ?
C10 C9 C8 120.5(3) . . ?
C10 C9 H9 119.8 . . ?
N2 C14 C15 110.9(3) . . ?
N2 C14 H14 109.3 . . ?
N3 C14 N2 107.0(3) . . ?
N3 C14 C15 111.1(3) . . ?
N3 C14 H14 109.3 . . ?
C15 C14 H14 109.3 . . ?
C6 C5 H5 120.0 . . ?
C4 C5 C6 120.1(4) . . ?
C4 C5 H5 120.0 . . ?
C13 C12 H12 120.0 . . ?
C11 C12 C13 119.9(3) . . ?
C11 C12 H12 120.0 . . ?
C15 C20 H20 119.5 . . ?
C15 C20 C19 120.9(3) . . ?
C19 C20 H20 119.5 . . ?
C6 C1 H1 119.8 . . ?
C6 C1 C2 120.5(4) . . ?
C2 C1 H1 119.8 . . ?
C19 C18 C21 121.3(4) . . ?
C17 C18 C19 117.5(3) . . ?
C17 C18 C21 121.2(4) . . ?
C15 C16 H16 119.6 . . ?
C15 C16 C17 120.8(4) . . ?
C17 C16 H16 119.6 . . ?
C4 C3 H3A 120.5 . . ?
C4 C3 C2 119.0(4) . . ?
C2 C3 H3A 120.5 . . ?
C12 C11 H11 119.5 . . ?
C12 C11 C10 121.0(4) . . ?
C10 C11 H11 119.5 . . ?
C5 C4 H4 119.4 . . ?
C3 C4 C5 121.2(4) . . ?
C3 C4 H4 119.4 . . ?
C9 C10 C11 119.7(3) . . ?
C9 C10 H10 120.2 . . ?
C11 C10 H10 120.2 . . ?
C20 C19 H19 119.7 . . ?
C18 C19 C20 120.5(4) . . ?
C18 C19 H19 119.7 . . ?
C18 C17 H17 119.0 . . ?
C16 C17 C18 121.9(3) . . ?
C16 C17 H17 119.0 . . ?
C1 C2 H2A 119.7 . . ?
C3 C2 C1 120.6(4) . . ?
C3 C2 H2A 119.7 . . ?
C18 C21 H21A 109.5 . . ?
C18 C21 H21B 109.5 . . ?
C18 C21 H21C 109.5 . . ?
H21A C21 H21B 109.5 . . ?
H21A C21 H21C 109.5 . . ?
H21B C21 H21C 109.5 . . ?

loop_
_geom_bond_atom_site_label_1
_geom_bond_atom_site_label_2
_geom_bond_distance
_geom_bond_site_symmetry_2
_geom_bond_publ_flag
N1 C7 1.294(4) . ?
N1 C6 1.418(4) . ?
N2 H2 0.8600 . ?
N2 C7 1.361(4) . ?
N2 C14 1.458(4) . ?
N3 H3 0.8600 . ?
N3 C13 1.380(4) . ?
N3 C14 1.454(4) . ?
C7 C8 1.472(5) . ?
C6 C5 1.389(5) . ?
C6 C1 1.383(5) . ?
C8 C13 1.398(4) . ?
C8 C9 1.397(5) . ?
C13 C12 1.396(5) . ?
C15 C14 1.505(5) . ?
C15 C20 1.376(5) . ?
C15 C16 1.371(5) . ?
C9 H9 0.9300 . ?
C9 C10 1.378(5) . ?
C14 H14 0.9800 . ?
C5 H5 0.9300 . ?
C5 C4 1.386(5) . ?
C12 H12 0.9300 . ?
C12 C11 1.369(5) . ?
C20 H20 0.9300 . ?
C20 C19 1.391(5) . ?
C1 H1 0.9300 . ?
C1 C2 1.387(5) . ?
C18 C19 1.384(5) . ?
C18 C17 1.375(5) . ?
C18 C21 1.516(5) . ?
C16 H16 0.9300 . ?
C16 C17 1.373(5) . ?
C3 H3A 0.9300 . ?
C3 C4 1.367(5) . ?
C3 C2 1.379(6) . ?
C11 H11 0.9300 . ?
C11 C10 1.385(5) . ?
C4 H4 0.9300 . ?
C10 H10 0.9300 . ?
C19 H19 0.9300 . ?
C17 H17 0.9300 . ?
C2 H2A 0.9300 . ?
C21 H21A 0.9600 . ?
C21 H21B 0.9600 . ?
C21 H21C 0.9600 . ?

loop_
_geom_torsion_atom_site_label_1
_geom_torsion_atom_site_label_2
_geom_torsion_atom_site_label_3
_geom_torsion_atom_site_label_4
_geom_torsion
_geom_torsion_site_symmetry_1
_geom_torsion_site_symmetry_2
_geom_torsion_site_symmetry_3
_geom_torsion_site_symmetry_4
_geom_torsion_publ_flag
N1 C7 C8 C13 163.3(3) . . . . ?
N1 C7 C8 C9 -11.1(5) . . . . ?
N1 C6 C5 C4 178.4(3) . . . . ?
N1 C6 C1 C2 -177.9(3) . . . . ?
N2 C7 C8 C13 -11.9(4) . . . . ?
N2 C7 C8 C9 173.7(3) . . . . ?
N3 C13 C12 C11 -178.4(3) . . . . ?
C7 N1 C6 C5 117.7(4) . . . . ?
C7 N1 C6 C1 -66.4(4) . . . . ?
C7 N2 C14 N3 47.0(4) . . . . ?
C7 N2 C14 C15 168.3(3) . . . . ?
C7 C8 C13 N3 5.1(5) . . . . ?
C7 C8 C13 C12 -172.4(3) . . . . ?
C7 C8 C9 C10 172.6(3) . . . . ?
C6 N1 C7 N2 -4.8(5) . . . . ?
C6 N1 C7 C8 -179.4(3) . . . . ?
C6 C5 C4 C3 -0.9(6) . . . . ?
C6 C1 C2 C3 0.2(6) . . . . ?
C8 C13 C12 C11 -0.9(5) . . . . ?
C8 C9 C10 C11 0.2(6) . . . . ?
C13 N3 C14 N2 -52.3(4) . . . . ?
C13 N3 C14 C15 -173.4(3) . . . . ?
C13 C8 C9 C10 -1.8(5) . . . . ?
C13 C12 C11 C10 -0.6(6) . . . . ?
C15 C20 C19 C18 2.0(6) . . . . ?
C15 C16 C17 C18 0.5(6) . . . . ?
C9 C8 C13 N3 179.6(3) . . . . ?
C9 C8 C13 C12 2.1(5) . . . . ?
C14 N2 C7 N1 168.8(3) . . . . ?
C14 N2 C7 C8 -16.3(5) . . . . ?
C14 N3 C13 C8 29.2(4) . . . . ?
C14 N3 C13 C12 -153.3(3) . . . . ?
C14 C15 C20 C19 -179.6(3) . . . . ?
C14 C15 C16 C17 178.4(3) . . . . ?
C5 C6 C1 C2 -2.0(5) . . . . ?
C12 C11 C10 C9 1.0(6) . . . . ?
C20 C15 C14 N2 -50.0(5) . . . . ?
C20 C15 C14 N3 68.8(4) . . . . ?
C20 C15 C16 C17 0.3(5) . . . . ?
C1 C6 C5 C4 2.3(5) . . . . ?
C16 C15 C14 N2 132.0(3) . . . . ?
C16 C15 C14 N3 -109.2(4) . . . . ?
C16 C15 C20 C19 -1.6(6) . . . . ?
C4 C3 C2 C1 1.3(6) . . . . ?
C19 C18 C17 C16 -0.1(6) . . . . ?
C17 C18 C19 C20 -1.2(6) . . . . ?
C2 C3 C4 C5 -0.9(6) . . . . ?
C21 C18 C19 C20 178.7(4) . . . . ?
C21 C18 C17 C16 -180.0(4) . . . . ?
